data_4074517
loop_
_publ_author_name
'Werner, Michael'
'Lis, Tadeusz'
'Bruhn, Clemens'
'Lindner, Ronald'
'Steinborn, Dirk'

_publ_section_title
;
 Synthesis and Reactivity of Bis(alkoxyalkylidene)platinum(II)
 Complexes&#x00A7;
;
_journal_issue 25
_journal_name_full Organometallics
_journal_page_first 5946
_journal_paper_doi 10.1021/om060725x
_journal_volume 25
_journal_year 2006
_chemical_formula_moiety 'C8 H16 Cl2 O2 Pt'
_chemical_formula_sum 'C8 H16 Cl2 O2 Pt'
_chemical_formula_weight 410.20
_chemical_name_systematic
;
 ?
;
_space_group_IT_number 15
_symmetry_cell_setting monoclinic
_symmetry_space_group_name_Hall '-C 2yc'
_symmetry_space_group_name_H-M 'C 1 2/c 1'
_atom_sites_solution_hydrogens geom
_atom_sites_solution_primary direct
_atom_sites_solution_secondary difmap
_audit_creation_method SHELXL-97
_cell_angle_alpha 90.00
_cell_angle_beta 98.64(3)
_cell_angle_gamma 90.00
_cell_formula_units_Z 4
_cell_length_a 15.810(4)
_cell_length_b 7.3312(15)
_cell_length_c 10.694(3)
_cell_measurement_reflns_used 8000
_cell_measurement_temperature 223(2)
_cell_measurement_theta_max 24.99
_cell_measurement_theta_min 2.61
_cell_volume 1225.4(5)
_computing_structure_refinement 'SHELXL-97 (Sheldrick, 1997)'
_computing_structure_solution 'SHELXS-97 (Sheldrick, 1990)'
_diffrn_ambient_temperature 223(2)
_diffrn_measured_fraction_theta_full 0.992
_diffrn_measured_fraction_theta_max 0.992
_diffrn_measurement_device_type 'STOE IPDS 2'
_diffrn_measurement_method 'rotation method'
_diffrn_radiation_monochromator graphite
_diffrn_radiation_source 'fine-focus sealed tube'
_diffrn_radiation_type MoK\a
_diffrn_radiation_wavelength 0.71073
_diffrn_reflns_av_R_equivalents 0.0648
_diffrn_reflns_av_sigmaI/netI 0.0435
_diffrn_reflns_limit_h_max 18
_diffrn_reflns_limit_h_min -18
_diffrn_reflns_limit_k_max 8
_diffrn_reflns_limit_k_min -8
_diffrn_reflns_limit_l_max 12
_diffrn_reflns_limit_l_min -12
_diffrn_reflns_number 3737
_diffrn_reflns_theta_full 24.99
_diffrn_reflns_theta_max 24.99
_diffrn_reflns_theta_min 2.61
_exptl_absorpt_coefficient_mu 11.857
_exptl_absorpt_correction_T_max 0.3922
_exptl_absorpt_correction_T_min 0.1345
_exptl_absorpt_correction_type integration
_exptl_absorpt_process_details 'X-red (Stoe, 2004)'
_exptl_crystal_colour colorless
_exptl_crystal_density_diffrn 2.223
_exptl_crystal_density_method 'not measured'
_exptl_crystal_description prism
_exptl_crystal_F_000 768
_exptl_crystal_size_max 0.395
_exptl_crystal_size_mid 0.107
_exptl_crystal_size_min 0.096
_refine_diff_density_max 1.615
_refine_diff_density_min -2.401
_refine_diff_density_rms 0.238
_refine_ls_extinction_coef 0.00271(6)
_refine_ls_extinction_expression Fc^*^=kFc[1+0.001xFc^2^\l^3^/sin(2\q)]^-1/4^
_refine_ls_extinction_method SHELXL
_refine_ls_goodness_of_fit_ref 1.354
_refine_ls_hydrogen_treatment constr
_refine_ls_matrix_type full
_refine_ls_number_parameters 58
_refine_ls_number_reflns 1075
_refine_ls_number_restraints 0
_refine_ls_restrained_S_all 1.354
_refine_ls_R_factor_all 0.0306
_refine_ls_R_factor_gt 0.0287
_refine_ls_shift/su_max 0.001
_refine_ls_shift/su_mean 0.000
_refine_ls_structure_factor_coef Fsqd
_refine_ls_weighting_details 'calc w=1/[\s^2^(Fo^2^)+(0.0288P)^2^+19.3921P] where P=(Fo^2^+2Fc^2^)/3'
_refine_ls_weighting_scheme calc
_refine_ls_wR_factor_gt 0.0889
_refine_ls_wR_factor_ref 0.0937
_reflns_number_gt 1037
_reflns_number_total 1075
_reflns_threshold_expression >2sigma(I)
_cod_data_source_file om060725xrom20060724_024953.cif
_cod_data_source_block ipds2349
_cod_original_sg_symbol_H-M 'C 2/c'
_cod_database_code 4074517

loop_
_symmetry_equiv_pos_as_xyz
'x, y, z'
'-x, y, -z+1/2'
'x+1/2, y+1/2, z'
'-x+1/2, y+1/2, -z+1/2'
'-x, -y, -z'
'x, -y, z-1/2'
'-x+1/2, -y+1/2, -z'
'x+1/2, -y+1/2, z-1/2'

loop_
_atom_site_label
_atom_site_type_symbol
_atom_site_fract_x
_atom_site_fract_y
_atom_site_fract_z
_atom_site_U_iso_or_equiv
_atom_site_adp_type
_atom_site_occupancy
_atom_site_symmetry_multiplicity
_atom_site_calc_flag
_atom_site_refinement_flags
C1 C 0.41861(16) 0.1993(4) 0.1732(3) 0.0278(7) Uani 1 1 d .
C2 C 0.43333(18) 0.3062(4) 0.0584(3) 0.0420(9) Uani 1 1 d .
H2A H 0.4651 0.2283 0.0072 0.050 Uiso 1 1 calc R
H2B H 0.4702 0.4100 0.0870 0.050 Uiso 1 1 calc R
C3 C 0.3554(2) 0.3784(4) -0.0263(3) 0.0384(9) Uani 1 1 d .
H3A H 0.3724 0.4277 -0.1030 0.046 Uiso 1 1 calc R
H3B H 0.3291 0.4738 0.0175 0.046 Uiso 1 1 calc R
H3C H 0.3148 0.2802 -0.0479 0.046 Uiso 1 1 calc R
C4 C 0.32032(19) 0.1487(4) 0.3166(3) 0.0366(7) Uiso 1 1 d .
H4A H 0.2659 0.1985 0.3317 0.044 Uiso 1 1 calc R
H4B H 0.3632 0.1702 0.3900 0.044 Uiso 1 1 calc R
H4C H 0.3144 0.0185 0.3014 0.044 Uiso 1 1 calc R
Cl Cl 0.59671(5) -0.20863(10) 0.34226(8) 0.0448(2) Uani 1 1 d .
O O 0.34659(11) 0.2375(3) 0.2059(2) 0.0368(6) Uani 1 1 d .
Pt Pt 0.5000 0.018552(17) 0.2500 0.02374(4) Uani 1 2 d S

loop_
_atom_site_aniso_label
_atom_site_aniso_U_11
_atom_site_aniso_U_22
_atom_site_aniso_U_33
_atom_site_aniso_U_23
_atom_site_aniso_U_13
_atom_site_aniso_U_12
C1 0.0213(11) 0.0368(13) 0.0261(13) -0.0095(11) 0.0061(10) -0.0044(10)
C2 0.0295(14) 0.0466(16) 0.0492(18) 0.0172(14) 0.0036(13) 0.0011(12)
C3 0.0507(16) 0.0437(15) 0.0184(13) 0.0015(12) -0.0025(13) 0.0007(13)
Cl 0.0419(3) 0.0436(3) 0.0515(4) 0.0181(3) 0.0159(3) 0.0186(3)
O 0.0217(9) 0.0420(10) 0.0467(12) 0.0068(9) 0.0046(8) 0.0046(8)
Pt 0.01920(6) 0.02449(6) 0.02811(8) 0.000 0.00543(6) 0.000

loop_
_atom_type_symbol
_atom_type_description
_atom_type_scat_dispersion_real
_atom_type_scat_dispersion_imag
_atom_type_scat_source
C C 0.0033 0.0016 'International Tables Vol C Tables 4.2.6.8 and 6.1.1.4'
H H 0.0000 0.0000 'International Tables Vol C Tables 4.2.6.8 and 6.1.1.4'
Cl Cl 0.1484 0.1585 'International Tables Vol C Tables 4.2.6.8 and 6.1.1.4'
O O 0.0106 0.0060 'International Tables Vol C Tables 4.2.6.8 and 6.1.1.4'
Pt Pt -1.7033 8.3905 'International Tables Vol C Tables 4.2.6.8 and 6.1.1.4'

loop_
_geom_angle_atom_site_label_1
_geom_angle_atom_site_label_2
_geom_angle_atom_site_label_3
_geom_angle
_geom_angle_site_symmetry_1
_geom_angle_site_symmetry_3
O C1 C2 111.4(2) . .
O C1 Pt 126.8(2) . .
C2 C1 Pt 121.8(2) . .
C1 C2 C3 117.4(3) . .
C1 C2 H2A 108.0 . .
C3 C2 H2A 108.0 . .
C1 C2 H2B 108.0 . .
C3 C2 H2B 108.0 . .
H2A C2 H2B 107.2 . .
C2 C3 H3A 109.5 . .
C2 C3 H3B 109.5 . .
H3A C3 H3B 109.5 . .
C2 C3 H3C 109.5 . .
H3A C3 H3C 109.5 . .
H3B C3 H3C 109.5 . .
O C4 H4A 109.5 . .
O C4 H4B 109.5 . .
H4A C4 H4B 109.5 . .
O C4 H4C 109.5 . .
H4A C4 H4C 109.5 . .
H4B C4 H4C 109.5 . .
C1 O C4 119.9(2) . .
C1 Pt C1 93.92(15) 2_655 .
C1 Pt Cl 178.45(8) 2_655 2_655
C1 Pt Cl 87.61(8) . 2_655
C1 Pt Cl 87.61(8) 2_655 .
C1 Pt Cl 178.45(8) . .
Cl Pt Cl 90.86(4) 2_655 .

loop_
_geom_bond_atom_site_label_1
_geom_bond_atom_site_label_2
_geom_bond_distance
_geom_bond_site_symmetry_2
C1 O 1.271(3) .
C1 C2 1.504(4) .
C1 Pt 1.941(3) .
C2 C3 1.511(4) .
C2 H2A 0.9800 .
C2 H2B 0.9800 .
C3 H3A 0.9700 .
C3 H3B 0.9700 .
C3 H3C 0.9700 .
C4 O 1.465(4) .
C4 H4A 0.9700 .
C4 H4B 0.9700 .
C4 H4C 0.9700 .
Cl Pt 2.3731(9) .
Pt C1 1.941(3) 2_655
Pt Cl 2.3732(9) 2_655
